data_4132241
loop_
_publ_author_name
'Wang, Yin-Xia'
'Qi, Shao-Long'
'Luan, Yu-Xin'
'Han, Xing-Wang'
'Wang, Shan'
'Chen, Hao'
'Ye, Mengchun'

_publ_section_title
;
 Enantioselective Ni-Al Bimetallic Catalyzed exo-Selective C-H Cyclization
 of Imidazoles with Alkenes.
;
_journal_issue 16
_journal_name_full 'Journal of the American Chemical Society'
_journal_page_first 5360
_journal_page_last 5364
_journal_paper_doi 10.1021/jacs.8b02547
_journal_volume 140
_journal_year 2018
_chemical_absolute_configuration ad
_chemical_formula_moiety 'C18 H18 N2'
_chemical_formula_sum 'C18 H18 N2'
_chemical_formula_weight 262.34
_space_group_crystal_system monoclinic
_space_group_IT_number 4
_space_group_name_Hall 'P 2yb'
_space_group_name_H-M_alt 'P 1 21 1'
_atom_sites_solution_hydrogens geom
_atom_sites_solution_primary direct
_audit_creation_date 2016-12-29
_audit_creation_method
;
Olex2 1.2-ac21
(compiled 2015.09.16 svn.r134, GUI svn.r4998)
;
_cell_angle_alpha 90
_cell_angle_beta 97.6815(17)
_cell_angle_gamma 90
_cell_formula_units_Z 2
_cell_length_a 8.57436(15)
_cell_length_b 6.43605(18)
_cell_length_c 13.5714(3)
_cell_measurement_reflns_used 8310
_cell_measurement_temperature 294(2)
_cell_measurement_theta_max 78.7900
_cell_measurement_theta_min 3.2850
_cell_volume 742.22(3)
_computing_cell_refinement
;
CrysAlisPro 1.171.38.41 (Rigaku OD, 2015)
;
_computing_data_collection
;
CrystalClear-SM Expert 2.1 b42 (Rigaku, 2015)
;
_computing_data_reduction
;
CrysAlisPro 1.171.38.41 (Rigaku OD, 2015)
;
_computing_molecular_graphics 'Olex2 (Dolomanov et al., 2009)'
_computing_publication_material 'Olex2 (Dolomanov et al., 2009)'
_computing_structure_refinement 'ShelXL (Sheldrick, 2008)'
_computing_structure_solution 'ShelXT (Sheldrick, 2015)'
_diffrn_ambient_temperature 294.15
_diffrn_detector PILT
_diffrn_detector_area_resol_mean 5.814
_diffrn_detector_type 'Rigaku Pilatus 200K'
_diffrn_measured_fraction_theta_full 0.995
_diffrn_measured_fraction_theta_max 0.980
_diffrn_measurement_details
;
List of Runs (angles in degrees, time in seconds):

  # Type    Start    End  Width  t~exp~   \w     \q     \k     \f   Frames
--------------------------------------------------------------------------
  1  \w    -50.00  55.00   1.00    5.00    --  -35.00  43.00-180.00  105
  2  \w   -114.00 -21.00   1.00    5.00    --  -35.00 -72.00-108.00   93
  3  \w   -125.00 -32.00   1.00    5.00    --  -35.00 -72.00-180.00   93
  4  \w   -114.00 -21.00   1.00    5.00    --  -35.00 -44.00-108.00   93
  5  \w   -115.00 -25.00   1.00    5.00    --  -35.00 -72.00-144.00   90
  6  \w    -50.00  40.00   1.00    5.00    --  -35.00  72.00-144.00   90
  7  \w   -112.00 -21.00   1.00    5.00    --  -35.00 -72.00 144.00   91
  8  \w   -125.00 -33.00   1.00    5.00    --  -35.00 -44.00 -36.00   92
  9  \w   -125.00 -33.00   1.00    5.00    --  -35.00 -72.00 -72.00   92
 10  \w   -200.00 -96.00   1.00    5.00    -- -110.00 -72.00 144.00  104
 11  \w   -187.00 -96.00   1.00    5.00    -- -110.00 -44.00-108.00   91
 12  \w   -187.00 -96.00   1.00    5.00    -- -110.00 -72.00-144.00   91
 13  \w   -125.00 -33.00   1.00    5.00    -- -110.00  72.00-108.00   92
 14  \w   -200.00-110.00   1.00    5.00    -- -110.00 -15.00 144.00   90
 15  \w   -187.00 -96.00   1.00    5.00    -- -110.00 -44.00-144.00   91
 16  \w   -123.00 -33.00   1.00    5.00    -- -110.00  72.00 -36.00   90
 17  \w   -187.00 -97.00   1.00    5.00    -- -110.00 -15.00-108.00   90
 18  \w   -187.00 -96.00   1.00    5.00    -- -110.00 -44.00 144.00   91
 19  \w   -115.00 -25.00   1.00    5.00    -- -110.00  72.00-144.00   90
 20  \w   -187.00 -97.00   1.00    5.00    -- -110.00 -44.00-180.00   90
 21  \w   -187.00 -96.00   1.00    5.00    -- -110.00 -72.00-108.00   91
 22  \w   -187.00 -97.00   1.00    5.00    -- -110.00 -44.00 108.00   90
 23  \w   -187.00 -96.00   1.00    5.00    -- -110.00 -72.00-180.00   91
 24  \w   -115.00 -25.00   1.00    5.00    -- -110.00  72.00  72.00   90
 25  \w   -123.00 -33.00   1.00    5.00    -- -110.00  72.00-180.00   90
 26  \w   -187.00 -96.00   1.00    5.00    -- -110.00 -44.00  72.00   91
 27  \w   -200.00-110.00   1.00    5.00    -- -110.00 -15.00-180.00   90
 28  \w   -187.00 -97.00   1.00    5.00    -- -110.00 -15.00 108.00   90
 29  \w   -187.00 -97.00   1.00    5.00    -- -110.00 -72.00 -72.00   90
;
_diffrn_measurement_device 'AFC12 (Right): Kappa 3 circle'
_diffrn_measurement_device_type 'Rigaku XtaLab P200'
_diffrn_measurement_method 'profile data from \w-scans'
_diffrn_measurement_specimen_support Fiber
_diffrn_orient_matrix_type 'CrysAlisPro convention (1999,Acta A55,543-557)'
_diffrn_orient_matrix_UB_11 -0.0186990000
_diffrn_orient_matrix_UB_12 -0.0220150000
_diffrn_orient_matrix_UB_13 -0.1141379000
_diffrn_orient_matrix_UB_21 -0.1802688000
_diffrn_orient_matrix_UB_22 -0.0040490000
_diffrn_orient_matrix_UB_23 -0.0031491000
_diffrn_orient_matrix_UB_31 -0.0046357000
_diffrn_orient_matrix_UB_32 0.2380268000
_diffrn_orient_matrix_UB_33 -0.0104624000
_diffrn_radiation_collimation 0.3
_diffrn_radiation_monochromator Confocal
_diffrn_radiation_probe x-ray
_diffrn_radiation_type CuK\a
_diffrn_radiation_wavelength 1.54184
_diffrn_reflns_av_R_equivalents 0.0262
_diffrn_reflns_av_unetI/netI 0.0150
_diffrn_reflns_Laue_measured_fraction_full 0.995
_diffrn_reflns_Laue_measured_fraction_max 0.980
_diffrn_reflns_limit_h_max 10
_diffrn_reflns_limit_h_min -10
_diffrn_reflns_limit_k_max 7
_diffrn_reflns_limit_k_min -6
_diffrn_reflns_limit_l_max 16
_diffrn_reflns_limit_l_min -17
_diffrn_reflns_number 11699
_diffrn_reflns_point_group_measured_fraction_full 0.876
_diffrn_reflns_point_group_measured_fraction_max 0.851
_diffrn_reflns_theta_full 67.684
_diffrn_reflns_theta_max 79.198
_diffrn_reflns_theta_min 3.286
_diffrn_source 'Rotating Anode'
_diffrn_source_current 30.0
_diffrn_source_power 1.2
_diffrn_source_target Cu
_diffrn_source_type 'Rotating Anode'
_diffrn_source_voltage 40.0
_exptl_absorpt_coefficient_mu 0.532
_exptl_absorpt_correction_T_max 1.00000
_exptl_absorpt_correction_T_min 0.46418
_exptl_absorpt_correction_type multi-scan
_exptl_absorpt_process_details
;
CrysAlisPro 1.171.38.41 (Rigaku Oxford Diffraction, 2015)
Empirical absorption correction using spherical harmonics,
 implemented in SCALE3 ABSPACK scaling algorithm.
;
_exptl_crystal_colour colourless
_exptl_crystal_colour_primary colourless
_exptl_crystal_density_diffrn 1.174
_exptl_crystal_description prism
_exptl_crystal_F_000 280
_exptl_crystal_size_max 0.360
_exptl_crystal_size_mid 0.260
_exptl_crystal_size_min 0.22
_refine_diff_density_max 0.144
_refine_diff_density_min -0.185
_refine_diff_density_rms 0.050
_refine_ls_abs_structure_details
;
 Flack x determined using 953 quotients [(I+)-(I-)]/[(I+)+(I-)]
 (Parsons, Flack and Wagner, Acta Cryst. B69 (2013) 249-259).
;
_refine_ls_abs_structure_Flack -0.8(5)
_refine_ls_extinction_coef 0.098(8)
_refine_ls_extinction_expression Fc^*^=kFc[1+0.001xFc^2^\l^3^/sin(2\q)]^-1/4^
_refine_ls_extinction_method 'SHELXL-2014/7 (Sheldrick 2014'
_refine_ls_goodness_of_fit_ref 1.077
_refine_ls_hydrogen_treatment constr
_refine_ls_matrix_type full
_refine_ls_number_parameters 182
_refine_ls_number_reflns 2735
_refine_ls_number_restraints 1
_refine_ls_restrained_S_all 1.077
_refine_ls_R_factor_all 0.0449
_refine_ls_R_factor_gt 0.0445
_refine_ls_shift/su_max 0.000
_refine_ls_shift/su_mean 0.000
_refine_ls_structure_factor_coef Fsqd
_refine_ls_weighting_details 'w=1/[\s^2^(Fo^2^)+(0.0930P)^2^+0.0190P] where P=(Fo^2^+2Fc^2^)/3'
_refine_ls_weighting_scheme calc
_refine_ls_wR_factor_gt 0.1310
_refine_ls_wR_factor_ref 0.1316
_reflns_Friedel_coverage 0.593
_reflns_Friedel_fraction_full 0.732
_reflns_Friedel_fraction_max 0.697
_reflns_number_gt 2647
_reflns_number_total 2735
_reflns_threshold_expression 'I > 2\s(I)'
_cod_data_source_file ja8b02547_si_002.cif
_cod_data_source_block p20161228a
_cod_database_code 4132241
_chemical_oxdiff_formula C18H18N2
_shelx_space_group_comment
;
The symmetry employed for this shelxl refinement is uniquely defined
by the following loop, which should always be used as a source of
symmetry information in preference to the above space-group names.
They are only intended as comments.
;
_shelx_estimated_absorpt_t_max 0.892
_shelx_estimated_absorpt_t_min 0.831
_reflns_odcompleteness_completeness 97.84
_reflns_odcompleteness_iscentric 1
_reflns_odcompleteness_theta 78.95
_olex2_refinement_description
;
1. Fixed Uiso
 At 1.2 times of:
  All C(H) groups, All C(H,H) groups
2.a Ternary CH refined with riding coordinates:
 C10(H10)
2.b Secondary CH2 refined with riding coordinates:
 C8(H8A,H8B), C9(H9A,H9B), C11(H11A,H11B), C12(H12A,H12B)
2.c Aromatic/amide H refined with riding coordinates:
 C4(H4), C5(H5), C6(H6), C7(H7), C14(H14), C15(H15), C16(H16), C17(H17),
 C18(H18)
;
_shelx_shelxl_version_number 2014/7
_olex2_submission_special_instructions 'No special instructions were received'
_oxdiff_exptl_absorpt_empirical_details
;
Empirical correction (ABSPACK) includes:
- Absorption correction using spherical harmonics
- Frame scaling
- Detector area scaling
;
_oxdiff_exptl_absorpt_empirical_full_max 1.526
_oxdiff_exptl_absorpt_empirical_full_min 0.604

loop_
_space_group_symop_operation_xyz
'x, y, z'
'-x, y+1/2, -z'

loop_
_atom_site_label
_atom_site_type_symbol
_atom_site_fract_x
_atom_site_fract_y
_atom_site_fract_z
_atom_site_U_iso_or_equiv
_atom_site_adp_type
_atom_site_occupancy
_atom_site_site_symmetry_order
_atom_site_calc_flag
_atom_site_refinement_flags_posn
H4 H -0.7594 -0.3409 -0.2804 0.109 Uiso 1 1 calc R
H5 H -0.8925 -0.5370 -0.1766 0.130 Uiso 1 1 calc R
H6 H -0.9734 -0.8683 -0.2178 0.130 Uiso 1 1 calc R
H7 H -0.9273 -1.0168 -0.3658 0.116 Uiso 1 1 calc R
H8A H -0.8735 -1.0295 -0.5891 0.105 Uiso 1 1 calc R
H8B H -0.6959 -1.0821 -0.5493 0.105 Uiso 1 1 calc R
H9A H -0.8073 -0.8241 -0.7095 0.114 Uiso 1 1 calc R
H9B H -0.6491 -0.9513 -0.6955 0.114 Uiso 1 1 calc R
H10 H -0.5137 -0.6978 -0.6098 0.089 Uiso 1 1 calc R
H11A H -0.5939 -0.3614 -0.6608 0.093 Uiso 1 1 calc R
H11B H -0.7594 -0.4466 -0.7057 0.093 Uiso 1 1 calc R
H12A H -0.4739 -0.5237 -0.7810 0.124 Uiso 1 1 calc R
H12B H -0.6264 -0.6503 -0.8185 0.124 Uiso 1 1 calc R
H14 H -0.4561 -0.1601 -0.8288 0.106 Uiso 1 1 calc R
H15 H -0.5292 0.0940 -0.9433 0.148 Uiso 1 1 calc R
H16 H -0.7550 0.0653 -1.0501 0.165 Uiso 1 1 calc R
H17 H -0.9127 -0.2195 -1.0425 0.167 Uiso 1 1 calc R
H18 H -0.8381 -0.4870 -0.9307 0.124 Uiso 1 1 calc R
C1 C -0.6878(2) -0.6319(3) -0.52692(14) 0.0671(5) Uani 1 1 d .
C2 C -0.8124(2) -0.7657(4) -0.41067(15) 0.0729(5) Uani 1 1 d .
C3 C -0.7602(2) -0.5629(4) -0.38696(15) 0.0724(5) Uani 1 1 d .
C4 C -0.7915(3) -0.4754(5) -0.29787(17) 0.0907(7) Uani 1 1 d .
C5 C -0.8712(3) -0.5932(7) -0.23653(18) 0.1081(11) Uani 1 1 d .
C6 C -0.9204(3) -0.7931(7) -0.2615(2) 0.1087(12) Uani 1 1 d .
C7 C -0.8931(3) -0.8828(5) -0.3488(2) 0.0966(9) Uani 1 1 d .
C8 C -0.7685(3) -0.9722(4) -0.5734(2) 0.0875(6) Uani 1 1 d .
C9 C -0.7165(4) -0.8615(4) -0.66230(18) 0.0953(7) Uani 1 1 d .
C10 C -0.6261(2) -0.6649(4) -0.62326(15) 0.0742(5) Uani 1 1 d .
C11 C -0.6482(3) -0.4804(4) -0.69315(16) 0.0773(6) Uani 1 1 d .
C12 C -0.5879(4) -0.5172(5) -0.7921(2) 0.1030(9) Uani 1 1 d .
C13 C -0.6373(2) -0.3521(4) -0.86712(14) 0.0746(6) Uani 1 1 d .
C14 C -0.5485(3) -0.1759(5) -0.87252(16) 0.0879(7) Uani 1 1 d .
C15 C -0.5927(6) -0.0226(6) -0.9408(2) 0.1234(13) Uani 1 1 d .
C16 C -0.7259(6) -0.0390(9) -1.0038(3) 0.1374(16) Uani 1 1 d .
C17 C -0.8188(4) -0.2094(10) -0.9997(3) 0.1389(17) Uani 1 1 d .
C18 C -0.7750(3) -0.3697(6) -0.9320(2) 0.1032(9) Uani 1 1 d .
N1 N -0.76501(19) -0.8031(3) -0.50220(13) 0.0723(5) Uani 1 1 d .
N2 N -0.6811(2) -0.4808(3) -0.46170(12) 0.0738(5) Uani 1 1 d .

loop_
_atom_site_aniso_label
_atom_site_aniso_U_11
_atom_site_aniso_U_22
_atom_site_aniso_U_33
_atom_site_aniso_U_23
_atom_site_aniso_U_13
_atom_site_aniso_U_12
C1 0.0694(9) 0.0512(10) 0.0788(10) 0.0050(8) 0.0029(7) -0.0013(8)
C2 0.0644(8) 0.0709(14) 0.0803(10) 0.0159(9) -0.0016(8) -0.0011(9)
C3 0.0711(9) 0.0706(14) 0.0728(10) 0.0070(9) -0.0006(7) 0.0021(9)
C4 0.0903(12) 0.102(2) 0.0766(11) -0.0030(13) -0.0004(9) 0.0083(14)
C5 0.0865(13) 0.164(4) 0.0719(12) 0.0097(17) 0.0045(10) 0.0095(19)
C6 0.0801(12) 0.158(4) 0.0863(14) 0.0369(19) 0.0036(10) -0.0107(17)
C7 0.0829(11) 0.103(2) 0.1003(15) 0.0339(16) -0.0016(10) -0.0142(13)
C8 0.1041(15) 0.0552(12) 0.0995(14) -0.0024(11) -0.0003(11) -0.0068(12)
C9 0.1287(19) 0.0666(15) 0.0887(14) -0.0113(12) 0.0080(12) -0.0027(14)
C10 0.0774(10) 0.0624(13) 0.0822(11) 0.0039(10) 0.0087(8) 0.0085(9)
C11 0.0850(11) 0.0685(13) 0.0803(11) 0.0077(10) 0.0184(8) 0.0146(10)
C12 0.132(2) 0.090(2) 0.0940(14) 0.0087(14) 0.0407(14) 0.0349(17)
C13 0.0805(10) 0.0771(15) 0.0697(9) -0.0034(10) 0.0224(8) 0.0037(10)
C14 0.0956(13) 0.095(2) 0.0767(11) -0.0186(12) 0.0243(10) -0.0155(13)
C15 0.203(4) 0.087(2) 0.0938(17) -0.0044(16) 0.069(2) -0.016(2)
C16 0.211(5) 0.118(3) 0.0865(17) 0.016(2) 0.031(2) 0.045(3)
C17 0.117(2) 0.195(5) 0.0971(19) -0.006(3) -0.0140(16) 0.052(3)
C18 0.0868(13) 0.114(2) 0.1083(16) -0.0191(18) 0.0126(11) -0.0120(15)
N1 0.0759(8) 0.0539(10) 0.0852(9) 0.0047(8) 0.0041(7) -0.0050(7)
N2 0.0830(9) 0.0593(10) 0.0777(9) 0.0002(8) 0.0056(7) -0.0061(8)

loop_
_atom_type_symbol
_atom_type_description
_atom_type_scat_dispersion_real
_atom_type_scat_dispersion_imag
_atom_type_scat_source
C C 0.0181 0.0091 'International Tables Vol C Tables 4.2.6.8 and 6.1.1.4'
H H 0.0000 0.0000 'International Tables Vol C Tables 4.2.6.8 and 6.1.1.4'
N N 0.0311 0.0180 'International Tables Vol C Tables 4.2.6.8 and 6.1.1.4'

loop_
_geom_angle_atom_site_label_1
_geom_angle_atom_site_label_2
_geom_angle_atom_site_label_3
_geom_angle
N1 C1 C10 110.19(19)
N2 C1 C10 135.2(2)
N2 C1 N1 114.60(18)
C7 C2 C3 122.6(3)
N1 C2 C3 104.22(19)
N1 C2 C7 133.2(3)
C4 C3 C2 118.8(2)
C4 C3 N2 130.3(2)
N2 C3 C2 110.9(2)
C3 C4 H4 120.9
C5 C4 H4 120.9
C5 C4 C3 118.2(3)
C4 C5 H5 119.1
C4 C5 C6 121.7(3)
C6 C5 H5 119.1
C5 C6 H6 119.2
C7 C6 H6 119.2
C7 C6 C5 121.6(3)
C2 C7 H7 121.5
C6 C7 H7 121.5
C6 C7 C2 117.0(3)
H8A C8 H8B 109.3
C9 C8 H8A 111.5
C9 C8 H8B 111.5
N1 C8 H8A 111.5
N1 C8 H8B 111.5
N1 C8 C9 101.23(19)
H9A C9 H9B 108.5
C8 C9 H9A 110.2
C8 C9 H9B 110.2
C8 C9 C10 107.45(18)
C10 C9 H9A 110.2
C10 C9 H9B 110.2
C1 C10 H10 108.9
C1 C10 C9 101.38(19)
C1 C10 C11 114.09(19)
C9 C10 H10 108.9
C11 C10 H10 108.9
C11 C10 C9 114.41(17)
H11A C11 H11B 107.7
C10 C11 H11A 108.8
C10 C11 H11B 108.8
C10 C11 C12 113.7(2)
C12 C11 H11A 108.8
C12 C11 H11B 108.8
H12A C12 H12B 107.8
C11 C12 H12A 109.0
C11 C12 H12B 109.0
C13 C12 H12A 109.0
C13 C12 H12B 109.0
C13 C12 C11 113.1(2)
C14 C13 C12 121.0(2)
C14 C13 C18 117.8(3)
C18 C13 C12 121.1(3)
C13 C14 H14 119.2
C15 C14 H14 119.2
C15 C14 C13 121.7(3)
C14 C15 H15 119.7
C16 C15 H15 119.7
C16 C15 C14 120.7(4)
C15 C16 H16 120.2
C15 C16 C17 119.5(4)
C17 C16 H16 120.2
C16 C17 H17 119.5
C16 C17 C18 120.9(3)
C18 C17 H17 119.5
C13 C18 H18 120.3
C13 C18 C17 119.3(3)
C17 C18 H18 120.3
C1 N1 C2 107.13(19)
C1 N1 C8 114.40(18)
C2 N1 C8 138.4(2)
C1 N2 C3 103.18(18)

loop_
_geom_bond_atom_site_label_1
_geom_bond_atom_site_label_2
_geom_bond_distance
C1 C10 1.490(3)
C2 C3 1.403(4)
C2 C7 1.381(3)
C3 C4 1.392(3)
C4 H4 0.9300
C4 C5 1.373(4)
C5 H5 0.9300
C5 C6 1.382(6)
C6 H6 0.9300
C6 C7 1.366(5)
C7 H7 0.9300
C8 H8A 0.9700
C8 H8B 0.9700
C8 C9 1.519(4)
C9 H9A 0.9700
C9 H9B 0.9700
C9 C10 1.540(4)
C10 H10 0.9800
C10 C11 1.516(3)
C11 H11A 0.9700
C11 H11B 0.9700
C11 C12 1.520(3)
C12 H12A 0.9700
C12 H12B 0.9700
C12 C13 1.493(4)
C13 C14 1.373(4)
C13 C18 1.380(3)
C14 H14 0.9300
C14 C15 1.372(5)
C15 H15 0.9300
C15 C16 1.336(6)
C16 H16 0.9300
C16 C17 1.361(7)
C17 H17 0.9300
C17 C18 1.399(6)
C18 H18 0.9300
N1 C1 1.350(3)
N1 C2 1.379(3)
N1 C8 1.453(3)
N2 C1 1.311(3)
N2 C3 1.397(3)

loop_
_geom_torsion_atom_site_label_1
_geom_torsion_atom_site_label_2
_geom_torsion_atom_site_label_3
_geom_torsion_atom_site_label_4
_geom_torsion
C1 C10 C11 C12 -178.8(2)
C1 N1 C2 C3 1.2(2)
C1 N1 C2 C7 -179.2(2)
C1 N1 C8 C9 -14.1(3)
C1 N2 C3 C2 0.1(2)
C1 N2 C3 C4 -180.0(2)
C2 C3 C4 C5 0.7(3)
C2 N1 C1 C10 177.29(16)
C2 N1 C1 N2 -1.2(2)
C2 N1 C8 C9 169.9(2)
C3 C2 C7 C6 -0.3(3)
C3 C4 C5 C6 -0.3(4)
C3 N2 C1 C10 -177.4(2)
C3 N2 C1 N1 0.7(2)
C4 C5 C6 C7 -0.4(4)
C5 C6 C7 C2 0.7(4)
C7 C2 C3 C4 -0.4(3)
C7 C2 C3 N2 179.52(19)
C8 C9 C10 C1 -22.2(3)
C8 C9 C10 C11 -145.4(2)
C8 N1 C1 C10 0.1(2)
C8 N1 C1 N2 -178.43(17)
C8 N1 C2 C3 177.3(2)
C8 N1 C2 C7 -3.1(4)
C9 C10 C11 C12 -62.7(3)
C10 C11 C12 C13 169.0(2)
C11 C12 C13 C14 88.0(3)
C11 C12 C13 C18 -90.7(3)
C12 C13 C14 C15 -179.8(2)
C12 C13 C18 C17 178.6(3)
C13 C14 C15 C16 1.0(4)
C14 C13 C18 C17 -0.2(4)
C14 C15 C16 C17 0.2(6)
C15 C16 C17 C18 -1.4(6)
C16 C17 C18 C13 1.4(5)
C18 C13 C14 C15 -1.0(3)
N1 C1 C10 C9 13.8(2)
N1 C1 C10 C11 137.25(19)
N1 C2 C3 C4 179.25(18)
N1 C2 C3 N2 -0.8(2)
N1 C2 C7 C6 -179.8(2)
N1 C8 C9 C10 22.1(3)
N2 C1 C10 C9 -168.1(2)
N2 C1 C10 C11 -44.7(3)
N2 C3 C4 C5 -179.2(2)
